data_4024266
loop_
_publ_author_name
'Katharine Geramita'
'Jennifer McBee'
'T. Don Tilley'

_publ_section_title
;
2,7-Substituted Hexafluoroheterofluorenes as Potential Building Blocks for
Electron Transporting Materials
;
_journal_name_full 'Journal of Organic Chemistry'
_journal_page_first 820
_journal_page_last 829
_journal_paper_doi 10.1021/jo802171t
_journal_volume 74
_journal_year 2009
_chemical_formula_moiety 'C40 H20 F6 Sn'
_chemical_formula_sum 'C40 H20 F6 Sn'
_chemical_formula_weight 733.25
_chemical_name_systematic
; 
 ? 
;
_space_group_IT_number 15
_symmetry_cell_setting monoclinic
_symmetry_space_group_name_Hall '-C 2yc'
_symmetry_space_group_name_H-M 'C 1 2/c 1'
_atom_sites_solution_hydrogens geom
_atom_sites_solution_primary direct
_atom_sites_solution_secondary difmap
_audit_creation_method SHELXL-97
_cell_angle_alpha 90.00
_cell_angle_beta 97.354(3)
_cell_angle_gamma 90.00
_cell_formula_units_Z 8
_cell_length_a 28.555(5)
_cell_length_b 15.308(3)
_cell_length_c 14.505(3)
_cell_measurement_reflns_used 5309
_cell_measurement_temperature 193(2)
_cell_measurement_theta_max 27.80
_cell_measurement_theta_min 2.76
_cell_volume 6288(2)
_computing_cell_refinement 'Saint v7.06, Bruker 2004'
_computing_data_collection 'Apex2-v1.0.27, Bruker 2004'
_computing_data_reduction 'Saint v7.06, Bruker 2004'
_computing_molecular_graphics 'SHELXTL-XP, Bruker 2004'
_computing_structure_refinement 'SHELXL-97 (Sheldrick, 1997)'
_computing_structure_solution 'SHELXS-97 (Sheldrick, 1990)'
_diffrn_ambient_temperature 193(2)
_diffrn_measured_fraction_theta_full 0.996
_diffrn_measured_fraction_theta_max 0.996
_diffrn_measurement_device_type 'Bruker Platinum 200'
_diffrn_measurement_method \w/2\q-scans
_diffrn_radiation_monochromator 'Si-<111> channel cut crystal'
_diffrn_radiation_source synchrotron
_diffrn_radiation_type synchrotron
_diffrn_radiation_wavelength 0.77490
_diffrn_reflns_av_R_equivalents 0.0443
_diffrn_reflns_av_sigmaI/netI 0.0316
_diffrn_reflns_limit_h_max 34
_diffrn_reflns_limit_h_min -34
_diffrn_reflns_limit_k_max 18
_diffrn_reflns_limit_k_min -18
_diffrn_reflns_limit_l_max 17
_diffrn_reflns_limit_l_min -17
_diffrn_reflns_number 27488
_diffrn_reflns_theta_full 27.90
_diffrn_reflns_theta_max 27.90
_diffrn_reflns_theta_min 1.57
_diffrn_standards_decay_% 0
_diffrn_standards_interval_count 0
_diffrn_standards_interval_time 0
_diffrn_standards_number 0
_exptl_absorpt_coefficient_mu 1.089
_exptl_absorpt_correction_T_max 0.9892
_exptl_absorpt_correction_T_min 0.7018
_exptl_absorpt_correction_type multi-scan
_exptl_absorpt_process_details 'sadabs, 2004'
_exptl_crystal_colour colorless
_exptl_crystal_density_diffrn 1.549
_exptl_crystal_density_method 'not measured'
_exptl_crystal_description lath
_exptl_crystal_F_000 2912
_exptl_crystal_size_max 0.35
_exptl_crystal_size_mid 0.05
_exptl_crystal_size_min 0.01
_refine_diff_density_max 0.517
_refine_diff_density_min -0.803
_refine_diff_density_rms 0.175
_refine_ls_extinction_method none
_refine_ls_goodness_of_fit_ref 1.080
_refine_ls_hydrogen_treatment constr
_refine_ls_matrix_type full
_refine_ls_number_parameters 424
_refine_ls_number_reflns 5793
_refine_ls_number_restraints 0
_refine_ls_restrained_S_all 1.080
_refine_ls_R_factor_all 0.0577
_refine_ls_R_factor_gt 0.0451
_refine_ls_shift/su_max 0.001
_refine_ls_shift/su_mean 0.000
_refine_ls_structure_factor_coef Fsqd
_refine_ls_weighting_details 'calc w=1/[\s^2^(Fo^2^)+(0.0952P)^2^+5.5297P] where P=(Fo^2^+2Fc^2^)/3'
_refine_ls_weighting_scheme calc
_refine_ls_wR_factor_gt 0.1367
_refine_ls_wR_factor_ref 0.1534
_reflns_number_gt 4826
_reflns_number_total 5793
_reflns_threshold_expression >2sigma(I)
_cod_data_source_file jo802171t_si_007.cif
_cod_data_source_block kathals
_cod_depositor_comments
;
The following automatic conversions were performed:
'_symmetry_cell_setting' value 'Monoclinic' changed to 'monoclinic'
according to '/home/saulius/struct/CIF-dictionaries/cif_core.dic'
dictionary named 'cif_core.dic' version 2.4.1 from 2010-06-29.

Automatic conversion script
Id: cif_fix_enum 1527 2010-12-29 10:47:43Z saulius 

The following automatic conversions were performed:

'_refine_ls_hydrogen_treatment' value 'const' was replaced with the
value 'constr' as specified in the replacement file
'src/cod-tools/trunk/data/replacement-values/replacement_values.lst'.

Automatic conversion script
Id: cif_fix_values 5376 2017-05-30 11:51:03Z andrius 
;
_cod_original_sg_symbol_H-M 'C 2/c'
_cod_database_code 4024266

loop_
_symmetry_equiv_pos_as_xyz
'x, y, z'
'-x, y, -z+1/2'
'x+1/2, y+1/2, z'
'-x+1/2, y+1/2, -z+1/2'
'-x, -y, -z'
'x, -y, z-1/2'
'-x+1/2, -y+1/2, -z'
'x+1/2, -y+1/2, z-1/2'

loop_
_atom_site_label
_atom_site_type_symbol
_atom_site_fract_x
_atom_site_fract_y
_atom_site_fract_z
_atom_site_U_iso_or_equiv
_atom_site_adp_type
_atom_site_occupancy
_atom_site_symmetry_multiplicity
_atom_site_calc_flag
_atom_site_refinement_flags
_atom_site_disorder_assembly
_atom_site_disorder_group
Sn1 Sn 0.374659(10) 0.188883(18) 0.82463(2) 0.06967(16) Uani 1 1 d . . .
F1 F 0.48847(10) 0.17033(19) 0.9016(2) 0.0896(8) Uani 1 1 d . . .
F2 F 0.26195(10) 0.17184(18) 0.7406(2) 0.0879(8) Uani 1 1 d . . .
F3 F 0.25026(10) -0.1314(2) 0.7051(3) 0.1221(13) Uani 1 1 d . . .
C1 C 0.4109(3) 0.4019(5) 0.5952(5) 0.118(2) Uani 1 1 d . . .
H1A H 0.4187 0.4433 0.5509 0.141 Uiso 1 1 calc R . .
F4 F 0.33857(11) -0.1520(2) 0.7628(3) 0.1219(13) Uani 1 1 d . . .
C2 C 0.4408(3) 0.3375(6) 0.6237(7) 0.143(3) Uani 1 1 d . . .
H2A H 0.4701 0.3334 0.5995 0.172 Uiso 1 1 calc R . .
F5 F 0.42096(11) -0.1479(2) 0.7980(3) 0.1256(13) Uani 1 1 d . . .
C6 C 0.0167(3) 0.0910(7) 0.6202(7) 0.148(3) Uani 1 1 d . . .
H6A H -0.0164 0.1011 0.6102 0.178 Uiso 1 1 calc R . .
C3 C 0.3183(5) 0.2767(11) 0.9625(6) 0.295(11) Uani 1 1 d . . .
H3A H 0.2930 0.2718 0.9134 0.353 Uiso 1 1 calc R . .
F7 F 0.50885(10) -0.1292(2) 0.8596(3) 0.1096(10) Uani 1 1 d . . .
C4 C 0.3108(7) 0.3145(11) 1.0445(8) 0.362(16) Uani 1 1 d . . .
H4A H 0.2801 0.3364 1.0501 0.434 Uiso 1 1 calc R . .
C8 C 0.32893(14) 0.0851(3) 0.7761(3) 0.0647(9) Uani 1 1 d . . .
C5 C 0.3425(6) 0.3222(7) 1.1138(8) 0.211(7) Uani 1 1 d . . .
H5A H 0.3359 0.3510 1.1687 0.253 Uiso 1 1 calc R . .
C9 C 0.40371(14) 0.0032(3) 0.8155(3) 0.0643(9) Uani 1 1 d . . .
C10 C 0.47105(15) 0.0910(3) 0.8745(3) 0.0712(10) Uani 1 1 d . . .
C11 C 0.42419(15) 0.0844(3) 0.8429(3) 0.0691(10) Uani 1 1 d . . .
C12 C 0.35157(13) 0.0031(3) 0.7815(3) 0.0651(9) Uani 1 1 d . . .
C13 C 0.50223(15) 0.0219(3) 0.8817(3) 0.0713(10) Uani 1 1 d . . .
C14 C 0.59166(16) 0.0461(3) 0.9395(3) 0.0769(11) Uani 1 1 d . . .
C16 C 0.38862(16) 0.2809(3) 0.7242(3) 0.0754(11) Uani 1 1 d . . .
C17 C 0.55128(16) 0.0316(3) 0.9131(3) 0.0764(11) Uani 1 1 d . . .
C18 C 0.67418(19) -0.0002(5) 0.9813(4) 0.0985(16) Uani 1 1 d . . .
H18A H 0.6659 -0.0589 0.9657 0.118 Uiso 1 1 calc R . .
C19 C 0.28233(15) 0.0920(3) 0.7448(3) 0.0711(10) Uani 1 1 d . . .
C20 C 0.25283(15) 0.0217(3) 0.7186(3) 0.0718(10) Uani 1 1 d . . .
C21 C 0.3612(2) 0.2464(3) 0.9510(3) 0.0897(14) Uani 1 1 d . . .
C22 C 0.11261(18) 0.0607(4) 0.6503(4) 0.0905(14) Uani 1 1 d . . .
C23 C 0.43441(16) -0.0671(3) 0.8220(3) 0.0777(11) Uani 1 1 d . . .
C24 C 0.63989(15) 0.0654(3) 0.9725(3) 0.0768(11) Uani 1 1 d . . .
C25 C 0.32315(16) -0.0683(3) 0.7566(4) 0.0788(11) Uani 1 1 d . . .
C26 C 0.48178(16) -0.0573(3) 0.8547(3) 0.0781(11) Uani 1 1 d . . .
C27 C 0.16245(17) 0.0445(3) 0.6692(4) 0.0842(13) Uani 1 1 d . . .
C28 C 0.3846(4) 0.2893(8) 1.1081(5) 0.170(4) Uani 1 1 d . . .
H28A H 0.4087 0.2940 1.1594 0.204 Uiso 1 1 calc R . .
C29 C 0.0947(2) 0.1439(4) 0.6470(5) 0.1070(18) Uani 1 1 d . . .
H29A H 0.1154 0.1927 0.6549 0.128 Uiso 1 1 calc R . .
C30 C 0.20370(17) 0.0314(3) 0.6893(3) 0.0829(12) Uani 1 1 d . . .
C31 C 0.6994(3) 0.1697(6) 1.0267(6) 0.127(2) Uani 1 1 d . . .
H31A H 0.7083 0.2283 1.0419 0.152 Uiso 1 1 calc R . .
C32 C 0.7321(2) 0.1067(7) 1.0357(5) 0.127(3) Uani 1 1 d . . .
H32A H 0.7639 0.1210 1.0579 0.153 Uiso 1 1 calc R . .
C33 C 0.0808(2) -0.0087(5) 0.6374(6) 0.141(3) Uani 1 1 d . . .
H33A H 0.0924 -0.0670 0.6393 0.169 Uiso 1 1 calc R . .
C34 C 0.6530(2) 0.1506(4) 0.9957(4) 0.0984(15) Uani 1 1 d . . .
H34A H 0.6300 0.1957 0.9903 0.118 Uiso 1 1 calc R . .
C35 C 0.7202(2) 0.0215(6) 1.0131(5) 0.119(2) Uani 1 1 d . . .
H35A H 0.7439 -0.0225 1.0194 0.142 Uiso 1 1 calc R . .
C36 C 0.3688(2) 0.4077(4) 0.6305(5) 0.121(2) Uani 1 1 d . . .
H36A H 0.3473 0.4534 0.6108 0.145 Uiso 1 1 calc R . .
C39 C 0.0337(3) 0.0057(6) 0.6222(8) 0.165(4) Uani 1 1 d . . .
H39A H 0.0124 -0.0421 0.6130 0.199 Uiso 1 1 calc R . .
C40 C 0.0456(3) 0.1570(6) 0.6319(6) 0.125(2) Uani 1 1 d . . .
H40A H 0.0333 0.2148 0.6301 0.150 Uiso 1 1 calc R . .
C42 C 0.3938(3) 0.2478(8) 1.0273(5) 0.154(4) Uani 1 1 d . . .
H42A H 0.4234 0.2199 1.0256 0.185 Uiso 1 1 calc R . .
C44 C 0.4297(2) 0.2772(5) 0.6871(5) 0.1119(18) Uani 1 1 d . . .
H44A H 0.4515 0.2317 0.7057 0.134 Uiso 1 1 calc R . .
C51 C 0.35747(19) 0.3466(4) 0.6954(5) 0.1028(17) Uani 1 1 d . . .
H51A H 0.3282 0.3504 0.7196 0.123 Uiso 1 1 calc R . .
C53 C 0.27533(16) -0.0583(3) 0.7267(4) 0.0827(12) Uani 1 1 d . . .

loop_
_atom_site_aniso_label
_atom_site_aniso_U_11
_atom_site_aniso_U_22
_atom_site_aniso_U_33
_atom_site_aniso_U_23
_atom_site_aniso_U_13
_atom_site_aniso_U_12
Sn1 0.0749(2) 0.0611(2) 0.0691(2) -0.00417(11) -0.00592(14) -0.00545(11)
F1 0.0780(16) 0.0797(16) 0.106(2) -0.0084(14) -0.0092(14) -0.0168(13)
F2 0.0771(16) 0.0720(15) 0.109(2) -0.0020(14) -0.0097(14) 0.0064(12)
F3 0.0776(17) 0.0814(18) 0.198(4) -0.043(2) -0.019(2) -0.0099(14)
C1 0.119(5) 0.132(5) 0.099(4) 0.029(4) 0.005(3) -0.039(4)
F4 0.0804(18) 0.0669(17) 0.210(4) -0.030(2) -0.014(2) 0.0020(14)
C2 0.160(7) 0.120(5) 0.163(7) 0.041(5) 0.075(6) 0.031(5)
F5 0.0790(18) 0.0706(18) 0.217(4) -0.027(2) -0.018(2) 0.0017(14)
C6 0.082(4) 0.175(8) 0.179(8) -0.004(7) -0.018(4) 0.001(5)
C3 0.329(16) 0.43(2) 0.100(5) -0.083(9) -0.070(8) 0.306(17)
F7 0.0739(16) 0.0838(18) 0.164(3) -0.0021(19) -0.0103(17) 0.0103(14)
C4 0.47(3) 0.45(3) 0.131(8) -0.099(12) -0.083(12) 0.39(2)
C8 0.068(2) 0.062(2) 0.062(2) -0.0042(16) -0.0034(16) -0.0097(17)
C5 0.325(18) 0.181(9) 0.116(7) -0.060(6) -0.014(9) 0.114(11)
C9 0.066(2) 0.067(2) 0.058(2) -0.0012(16) 0.0008(16) -0.0060(17)
C10 0.072(2) 0.074(3) 0.065(2) -0.0030(19) -0.0005(18) -0.012(2)
C11 0.075(2) 0.065(2) 0.065(2) -0.0004(17) -0.0016(18) 0.0000(18)
C12 0.064(2) 0.068(2) 0.060(2) -0.0033(17) -0.0017(16) -0.0021(17)
C13 0.067(2) 0.088(3) 0.058(2) 0.0031(19) 0.0033(17) -0.006(2)
C14 0.072(3) 0.092(3) 0.065(2) 0.007(2) 0.0041(19) -0.003(2)
C16 0.075(3) 0.068(2) 0.079(3) 0.000(2) -0.005(2) -0.015(2)
C17 0.070(3) 0.092(3) 0.065(2) 0.006(2) 0.0010(19) -0.005(2)
C18 0.075(3) 0.129(4) 0.092(3) 0.024(3) 0.014(2) 0.008(3)
C19 0.074(2) 0.065(2) 0.070(2) -0.0026(18) -0.0034(19) 0.0037(19)
C20 0.066(2) 0.076(3) 0.071(2) -0.011(2) -0.0031(18) -0.0042(19)
C21 0.131(4) 0.060(2) 0.074(3) -0.002(2) -0.004(3) 0.012(3)
C22 0.078(3) 0.090(3) 0.095(3) -0.006(3) -0.019(2) 0.000(2)
C23 0.074(3) 0.070(3) 0.087(3) -0.007(2) 0.000(2) -0.004(2)
C24 0.062(2) 0.098(3) 0.068(2) 0.010(2) -0.0001(18) -0.006(2)
C25 0.072(2) 0.065(2) 0.096(3) -0.016(2) 0.001(2) 0.0037(19)
C26 0.069(2) 0.077(3) 0.086(3) -0.001(2) 0.001(2) 0.004(2)
C27 0.076(3) 0.081(3) 0.089(3) -0.011(2) -0.015(2) 0.002(2)
C28 0.193(10) 0.226(10) 0.085(5) -0.038(6) -0.001(5) -0.093(9)
C29 0.093(4) 0.096(4) 0.122(4) -0.023(3) -0.024(3) 0.008(3)
C30 0.074(3) 0.085(3) 0.084(3) -0.018(2) -0.012(2) -0.003(2)
C31 0.094(4) 0.150(6) 0.129(5) 0.019(5) -0.014(4) -0.036(4)
C32 0.070(3) 0.189(8) 0.118(5) 0.030(5) -0.005(3) -0.021(5)
C33 0.091(4) 0.109(5) 0.205(8) 0.019(5) -0.052(4) -0.017(3)
C34 0.084(3) 0.106(4) 0.099(4) 0.012(3) -0.011(3) -0.008(3)
C35 0.075(3) 0.168(7) 0.113(5) 0.036(5) 0.015(3) 0.024(4)
C36 0.096(4) 0.109(4) 0.146(5) 0.045(4) -0.029(4) -0.003(3)
C39 0.098(5) 0.143(7) 0.236(11) 0.026(7) -0.054(6) -0.031(5)
C40 0.104(5) 0.123(5) 0.141(6) -0.033(5) -0.013(4) 0.026(4)
C42 0.120(5) 0.259(12) 0.082(4) -0.041(5) 0.012(3) -0.031(6)
C44 0.109(4) 0.104(4) 0.129(5) 0.015(4) 0.037(4) 0.009(3)
C51 0.075(3) 0.102(4) 0.126(4) 0.032(3) -0.008(3) -0.009(3)
C53 0.071(3) 0.073(3) 0.099(3) -0.022(2) -0.008(2) -0.007(2)

loop_
_atom_type_symbol
_atom_type_description
_atom_type_scat_dispersion_real
_atom_type_scat_dispersion_imag
_atom_type_scat_source
C C -0.0020 0.0020 'International Tables Vol C Tables 4.2.6.8 and 6.1.1.4'
H H 0.0000 0.0000 'International Tables Vol C Tables 4.2.6.8 and 6.1.1.4'
F F -0.0053 0.0125 'International Tables Vol C Tables 4.2.6.8 and 6.1.1.4'
Sn Sn -0.8299 1.6690 'International Tables Vol C Tables 4.2.6.8 and 6.1.1.4'

loop_
_geom_angle_atom_site_label_1
_geom_angle_atom_site_label_2
_geom_angle_atom_site_label_3
_geom_angle
_geom_angle_site_symmetry_1
_geom_angle_site_symmetry_3
_geom_angle_publ_flag
C16 Sn1 C21 113.22(18) . . ?
C16 Sn1 C8 115.83(16) . . ?
C21 Sn1 C8 115.33(19) . . ?
C16 Sn1 C11 114.09(18) . . ?
C21 Sn1 C11 113.36(17) . . ?
C8 Sn1 C11 81.34(17) . . ?
C2 C1 C36 119.4(6) . . ?
C2 C1 H1A 120.3 . . ?
C36 C1 H1A 120.3 . . ?
C1 C2 C44 120.8(7) . . ?
C1 C2 H2A 119.6 . . ?
C44 C2 H2A 119.6 . . ?
C40 C6 C39 120.8(7) . . ?
C40 C6 H6A 119.6 . . ?
C39 C6 H6A 119.6 . . ?
C21 C3 C4 120.2(11) . . ?
C21 C3 H3A 119.9 . . ?
C4 C3 H3A 119.9 . . ?
C5 C4 C3 123.6(14) . . ?
C5 C4 H4A 118.2 . . ?
C3 C4 H4A 118.2 . . ?
C19 C8 C12 120.8(4) . . ?
C19 C8 Sn1 126.2(3) . . ?
C12 C8 Sn1 113.0(3) . . ?
C4 C5 C28 118.7(10) . . ?
C4 C5 H5A 120.7 . . ?
C28 C5 H5A 120.7 . . ?
C23 C9 C11 115.5(4) . . ?
C23 C9 C12 127.7(4) . . ?
C11 C9 C12 116.8(4) . . ?
F1 C10 C11 118.3(4) . . ?
F1 C10 C13 117.2(4) . . ?
C11 C10 C13 124.5(4) . . ?
C10 C11 C9 121.0(4) . . ?
C10 C11 Sn1 126.5(3) . . ?
C9 C11 Sn1 112.5(3) . . ?
C25 C12 C8 116.1(4) . . ?
C25 C12 C9 127.5(4) . . ?
C8 C12 C9 116.4(3) . . ?
C10 C13 C26 114.0(4) . . ?
C10 C13 C17 123.0(4) . . ?
C26 C13 C17 123.0(4) . . ?
C17 C14 C24 178.6(6) . . ?
C44 C16 C51 118.1(5) . . ?
C44 C16 Sn1 119.9(4) . . ?
C51 C16 Sn1 122.0(4) . . ?
C14 C17 C13 175.2(6) . . ?
C35 C18 C24 119.1(7) . . ?
C35 C18 H18A 120.5 . . ?
C24 C18 H18A 120.5 . . ?
F2 C19 C8 119.0(4) . . ?
F2 C19 C20 116.5(4) . . ?
C8 C19 C20 124.5(4) . . ?
C53 C20 C19 113.9(4) . . ?
C53 C20 C30 123.3(4) . . ?
C19 C20 C30 122.8(4) . . ?
C3 C21 C42 116.0(6) . . ?
C3 C21 Sn1 121.5(5) . . ?
C42 C21 Sn1 122.3(5) . . ?
C29 C22 C33 118.0(6) . . ?
C29 C22 C27 121.6(5) . . ?
C33 C22 C27 120.4(5) . . ?
F5 C23 C26 115.3(4) . . ?
F5 C23 C9 123.2(4) . . ?
C26 C23 C9 121.5(4) . . ?
C34 C24 C18 119.3(5) . . ?
C34 C24 C14 119.6(5) . . ?
C18 C24 C14 121.1(5) . . ?
F4 C25 C12 123.8(4) . . ?
F4 C25 C53 115.1(4) . . ?
C12 C25 C53 121.1(4) . . ?
F7 C26 C13 119.1(4) . . ?
F7 C26 C23 117.5(4) . . ?
C13 C26 C23 123.5(4) . . ?
C30 C27 C22 176.8(6) . . ?
C5 C28 C42 120.1(9) . . ?
C5 C28 H28A 119.9 . . ?
C42 C28 H28A 119.9 . . ?
C22 C29 C40 119.9(6) . . ?
C22 C29 H29A 120.0 . . ?
C40 C29 H29A 120.0 . . ?
C27 C30 C20 175.3(5) . . ?
C32 C31 C34 120.6(8) . . ?
C32 C31 H31A 119.7 . . ?
C34 C31 H31A 119.7 . . ?
C31 C32 C35 120.8(6) . . ?
C31 C32 H32A 119.6 . . ?
C35 C32 H32A 119.6 . . ?
C39 C33 C22 120.9(7) . . ?
C39 C33 H33A 119.5 . . ?
C22 C33 H33A 119.5 . . ?
C31 C34 C24 119.9(7) . . ?
C31 C34 H34A 120.0 . . ?
C24 C34 H34A 120.0 . . ?
C18 C35 C32 120.3(7) . . ?
C18 C35 H35A 119.9 . . ?
C32 C35 H35A 119.9 . . ?
C1 C36 C51 119.9(6) . . ?
C1 C36 H36A 120.1 . . ?
C51 C36 H36A 120.1 . . ?
C33 C39 C6 119.5(7) . . ?
C33 C39 H39A 120.2 . . ?
C6 C39 H39A 120.2 . . ?
C6 C40 C29 120.8(7) . . ?
C6 C40 H40A 119.6 . . ?
C29 C40 H40A 119.6 . . ?
C21 C42 C28 120.9(9) . . ?
C21 C42 H42A 119.6 . . ?
C28 C42 H42A 119.6 . . ?
C16 C44 C2 121.7(7) . . ?
C16 C44 H44A 119.1 . . ?
C2 C44 H44A 119.1 . . ?
C16 C51 C36 120.1(6) . . ?
C16 C51 H51A 120.0 . . ?
C36 C51 H51A 120.0 . . ?
F3 C53 C20 119.4(4) . . ?
F3 C53 C25 117.0(4) . . ?
C20 C53 C25 123.6(4) . . ?

loop_
_geom_bond_atom_site_label_1
_geom_bond_atom_site_label_2
_geom_bond_distance
_geom_bond_site_symmetry_2
_geom_bond_publ_flag
Sn1 C16 2.101(5) . ?
Sn1 C21 2.113(5) . ?
Sn1 C8 2.118(4) . ?
Sn1 C11 2.130(4) . ?
F1 C10 1.352(5) . ?
F2 C19 1.351(5) . ?
F3 C53 1.344(5) . ?
C1 C2 1.335(10) . ?
C1 C36 1.369(9) . ?
C1 H1A 0.9500 . ?
F4 C25 1.353(5) . ?
C2 C44 1.367(10) . ?
C2 H2A 0.9500 . ?
F5 C23 1.329(5) . ?
C6 C40 1.302(11) . ?
C6 C39 1.392(12) . ?
C6 H6A 0.9500 . ?
C3 C21 1.340(12) . ?
C3 C4 1.365(13) . ?
C3 H3A 0.9500 . ?
F7 C26 1.342(5) . ?
C4 C5 1.268(18) . ?
C4 H4A 0.9500 . ?
C8 C19 1.354(6) . ?
C8 C12 1.410(6) . ?
C5 C28 1.316(16) . ?
C5 H5A 0.9500 . ?
C9 C23 1.384(6) . ?
C9 C11 1.408(6) . ?
C9 C12 1.507(5) . ?
C10 C11 1.362(6) . ?
C10 C13 1.377(6) . ?
C12 C25 1.382(6) . ?
C13 C26 1.381(6) . ?
C13 C17 1.424(6) . ?
C14 C17 1.188(6) . ?
C14 C24 1.430(6) . ?
C16 C44 1.354(7) . ?
C16 C51 1.372(7) . ?
C18 C35 1.376(9) . ?
C18 C24 1.396(8) . ?
C18 H18A 0.9500 . ?
C19 C20 1.389(6) . ?
C20 C53 1.381(6) . ?
C20 C30 1.421(6) . ?
C21 C42 1.352(9) . ?
C22 C29 1.372(8) . ?
C22 C33 1.395(8) . ?
C22 C27 1.436(7) . ?
C23 C26 1.383(6) . ?
C24 C34 1.387(8) . ?
C25 C53 1.387(6) . ?
C27 C30 1.193(7) . ?
C28 C42 1.387(12) . ?
C28 H28A 0.9500 . ?
C29 C40 1.404(9) . ?
C29 H29A 0.9500 . ?
C31 C32 1.337(11) . ?
C31 C34 1.375(8) . ?
C31 H31A 0.9500 . ?
C32 C35 1.377(11) . ?
C32 H32A 0.9500 . ?
C33 C39 1.353(10) . ?
C33 H33A 0.9500 . ?
C34 H34A 0.9500 . ?
C35 H35A 0.9500 . ?
C36 C51 1.394(8) . ?
C36 H36A 0.9500 . ?
C39 H39A 0.9500 . ?
C40 H40A 0.9500 . ?
C42 H42A 0.9500 . ?
C44 H44A 0.9500 . ?
C51 H51A 0.9500 . ?

loop_
_geom_torsion_atom_site_label_1
_geom_torsion_atom_site_label_2
_geom_torsion_atom_site_label_3
_geom_torsion_atom_site_label_4
_geom_torsion
_geom_torsion_site_symmetry_1
_geom_torsion_site_symmetry_2
_geom_torsion_site_symmetry_3
_geom_torsion_site_symmetry_4
_geom_torsion_publ_flag
C36 C1 C2 C44 0.3(14) . . . . ?
C21 C3 C4 C5 -1(3) . . . . ?
C16 Sn1 C8 C19 -67.6(4) . . . . ?
C21 Sn1 C8 C19 67.9(4) . . . . ?
C11 Sn1 C8 C19 179.7(4) . . . . ?
C16 Sn1 C8 C12 114.2(3) . . . . ?
C21 Sn1 C8 C12 -110.3(3) . . . . ?
C11 Sn1 C8 C12 1.5(3) . . . . ?
C3 C4 C5 C28 -2(3) . . . . ?
F1 C10 C11 C9 -178.7(4) . . . . ?
C13 C10 C11 C9 0.7(7) . . . . ?
F1 C10 C11 Sn1 3.4(6) . . . . ?
C13 C10 C11 Sn1 -177.2(3) . . . . ?
C23 C9 C11 C10 -0.7(6) . . . . ?
C12 C9 C11 C10 -179.9(4) . . . . ?
C23 C9 C11 Sn1 177.5(3) . . . . ?
C12 C9 C11 Sn1 -1.8(4) . . . . ?
C16 Sn1 C11 C10 63.7(4) . . . . ?
C21 Sn1 C11 C10 -67.8(4) . . . . ?
C8 Sn1 C11 C10 178.2(4) . . . . ?
C16 Sn1 C11 C9 -114.3(3) . . . . ?
C21 Sn1 C11 C9 114.1(3) . . . . ?
C8 Sn1 C11 C9 0.2(3) . . . . ?
C19 C8 C12 C25 -2.3(6) . . . . ?
Sn1 C8 C12 C25 176.0(3) . . . . ?
C19 C8 C12 C9 178.8(4) . . . . ?
Sn1 C8 C12 C9 -2.9(4) . . . . ?
C23 C9 C12 C25 5.2(7) . . . . ?
C11 C9 C12 C25 -175.6(4) . . . . ?
C23 C9 C12 C8 -176.0(4) . . . . ?
C11 C9 C12 C8 3.2(5) . . . . ?
F1 C10 C13 C26 178.7(4) . . . . ?
C11 C10 C13 C26 -0.7(6) . . . . ?
F1 C10 C13 C17 -2.1(6) . . . . ?
C11 C10 C13 C17 178.5(4) . . . . ?
C21 Sn1 C16 C44 122.5(5) . . . . ?
C8 Sn1 C16 C44 -101.0(5) . . . . ?
C11 Sn1 C16 C44 -9.1(5) . . . . ?
C21 Sn1 C16 C51 -56.3(5) . . . . ?
C8 Sn1 C16 C51 80.2(5) . . . . ?
C11 Sn1 C16 C51 172.1(4) . . . . ?
C24 C14 C17 C13 32(25) . . . . ?
C10 C13 C17 C14 -4(6) . . . . ?
C26 C13 C17 C14 175(5) . . . . ?
C12 C8 C19 F2 -179.9(4) . . . . ?
Sn1 C8 C19 F2 2.0(6) . . . . ?
C12 C8 C19 C20 2.0(7) . . . . ?
Sn1 C8 C19 C20 -176.0(3) . . . . ?
F2 C19 C20 C53 -178.3(4) . . . . ?
C8 C19 C20 C53 -0.3(7) . . . . ?
F2 C19 C20 C30 -0.5(7) . . . . ?
C8 C19 C20 C30 177.6(4) . . . . ?
C4 C3 C21 C42 7(2) . . . . ?
C4 C3 C21 Sn1 -179.2(15) . . . . ?
C16 Sn1 C21 C3 83.1(10) . . . . ?
C8 Sn1 C21 C3 -53.6(10) . . . . ?
C11 Sn1 C21 C3 -144.9(10) . . . . ?
C16 Sn1 C21 C42 -103.0(6) . . . . ?
C8 Sn1 C21 C42 120.3(7) . . . . ?
C11 Sn1 C21 C42 29.0(7) . . . . ?
C11 C9 C23 F5 -179.3(4) . . . . ?
C12 C9 C23 F5 -0.1(7) . . . . ?
C11 C9 C23 C26 0.8(7) . . . . ?
C12 C9 C23 C26 180.0(4) . . . . ?
C35 C18 C24 C34 0.1(8) . . . . ?
C35 C18 C24 C14 179.7(5) . . . . ?
C17 C14 C24 C34 -27(22) . . . . ?
C17 C14 C24 C18 153(21) . . . . ?
C8 C12 C25 F4 -176.1(5) . . . . ?
C9 C12 C25 F4 2.8(8) . . . . ?
C8 C12 C25 C53 0.9(7) . . . . ?
C9 C12 C25 C53 179.7(4) . . . . ?
C10 C13 C26 F7 -179.4(4) . . . . ?
C17 C13 C26 F7 1.4(7) . . . . ?
C10 C13 C26 C23 0.8(7) . . . . ?
C17 C13 C26 C23 -178.4(4) . . . . ?
F5 C23 C26 F7 -0.6(7) . . . . ?
C9 C23 C26 F7 179.3(4) . . . . ?
F5 C23 C26 C13 179.1(5) . . . . ?
C9 C23 C26 C13 -0.9(8) . . . . ?
C29 C22 C27 C30 81(10) . . . . ?
C33 C22 C27 C30 -97(10) . . . . ?
C4 C5 C28 C42 0(2) . . . . ?
C33 C22 C29 C40 0.6(10) . . . . ?
C27 C22 C29 C40 -177.6(6) . . . . ?
C22 C27 C30 C20 -43(15) . . . . ?
C53 C20 C30 C27 143(7) . . . . ?
C19 C20 C30 C27 -34(8) . . . . ?
C34 C31 C32 C35 0.8(12) . . . . ?
C29 C22 C33 C39 -0.1(13) . . . . ?
C27 C22 C33 C39 178.1(8) . . . . ?
C32 C31 C34 C24 -0.7(11) . . . . ?
C18 C24 C34 C31 0.3(8) . . . . ?
C14 C24 C34 C31 -179.4(6) . . . . ?
C24 C18 C35 C32 0.0(9) . . . . ?
C31 C32 C35 C18 -0.4(11) . . . . ?
C2 C1 C36 C51 -0.2(12) . . . . ?
C22 C33 C39 C6 -0.6(16) . . . . ?
C40 C6 C39 C33 0.7(17) . . . . ?
C39 C6 C40 C29 -0.2(15) . . . . ?
C22 C29 C40 C6 -0.5(12) . . . . ?
C3 C21 C42 C28 -8.5(16) . . . . ?
Sn1 C21 C42 C28 177.2(7) . . . . ?
C5 C28 C42 C21 5.3(18) . . . . ?
C51 C16 C44 C2 0.9(11) . . . . ?
Sn1 C16 C44 C2 -178.0(7) . . . . ?
C1 C2 C44 C16 -0.7(15) . . . . ?
C44 C16 C51 C36 -0.7(9) . . . . ?
Sn1 C16 C51 C36 178.1(5) . . . . ?
C1 C36 C51 C16 0.4(10) . . . . ?
C19 C20 C53 F3 178.7(4) . . . . ?
C30 C20 C53 F3 0.8(8) . . . . ?
C19 C20 C53 C25 -1.2(7) . . . . ?
C30 C20 C53 C25 -179.0(5) . . . . ?
F4 C25 C53 F3 -1.8(7) . . . . ?
C12 C25 C53 F3 -179.1(5) . . . . ?
F4 C25 C53 C20 178.0(5) . . . . ?
C12 C25 C53 C20 0.8(8) . . . . ?

loop_
_cod_related_entry_id
_cod_related_entry_database
_cod_related_entry_code
1 ChemSpider 30658872
